data_7223131
loop_
_publ_author_name
'Majerz, Irena'
'Gutmann, Matthias'

_publ_section_title
;
 Intermolecular OHN hydrogen bond with proton moving in 3-methylpyridinium
 2,6-dichloro-4-nitrophenolate
;
_journal_name_full 'RSC Adv.'
_journal_paper_doi 10.1039/C5RA06733B
_journal_year 2015
_chemical_formula_sum 'C12 H10 Cl2 N2 O3'
_chemical_formula_weight 301.1
_chemical_name_systematic ' ?'
_space_group_IT_number 14
_symmetry_cell_setting monoclinic
_symmetry_Int_Tables_number 14
_symmetry_space_group_name_Hall '-P 2ybc'
_symmetry_space_group_name_H-M 'P 1 21/c 1'
_audit_update_record
;
2015-04-16 deposited with the CCDC.
2015-11-02 downloaded from the CCDC.
;
_cell_angle_alpha 90
_cell_angle_beta 111.88(2)
_cell_angle_gamma 90
_cell_formula_units_Z 4
_cell_length_a 7.827(2)
_cell_length_b 23.619(7)
_cell_length_c 7.447(2)
_cell_measurement_temperature 170
_cell_volume 1277.5(6)
_computing_cell_refinement unknown
_computing_data_collection unknown
_computing_data_reduction unknown
_computing_molecular_graphics unknown
_computing_structure_solution unknown
_diffrn_ambient_temperature 170
_diffrn_measured_fraction_theta_full 0.9
_diffrn_measured_fraction_theta_max 0
_diffrn_radiation_probe neutron
_diffrn_radiation_wavelength -1
_diffrn_reflns_av_sigmaI/netI 0.087
_diffrn_reflns_limit_h_max 15
_diffrn_reflns_limit_h_min -16
_diffrn_reflns_limit_k_max 58
_diffrn_reflns_limit_k_min -44
_diffrn_reflns_limit_l_max 10
_diffrn_reflns_limit_l_min -15
_diffrn_reflns_number 5943
_diffrn_reflns_theta_full 13.38
_diffrn_reflns_theta_max 73.36
_diffrn_reflns_theta_min 2.8
_exptl_absorpt_coefficient_mu 0
_exptl_crystal_density_diffrn 1.5651
_exptl_crystal_F_000 616
_refine_ls_extinction_coef 45.0(10)
_refine_ls_extinction_method 'B-C type 1 Lorentzian isotropic (Becker & Coppens, 1974)'
_refine_ls_goodness_of_fit_gt 2.90
_refine_ls_goodness_of_fit_ref 2.74
_refine_ls_hydrogen_treatment refall
_refine_ls_number_constraints 0
_refine_ls_number_parameters 268
_refine_ls_number_reflns 5943
_refine_ls_number_restraints 0
_refine_ls_R_factor_all 0.0861
_refine_ls_R_factor_gt 0.0771
_refine_ls_shift/su_max 0.0078
_refine_ls_shift/su_mean 0.0007
_refine_ls_structure_factor_coef Fsqd
_refine_ls_weighting_details w=1/(\s^2^(I)+0.0004I^2^)
_refine_ls_weighting_scheme sigma
_refine_ls_wR_factor_gt 0.1575
_refine_ls_wR_factor_ref 0.1591
_reflns_number_gt 5219
_reflns_number_total 5943
_reflns_threshold_expression I>3\s(I)
_cod_data_source_file c5ra06733b1.cif
_cod_data_source_block I
_cod_original_cell_volume 1277.6(7)
_cod_original_sg_symbol_Hall '-P 2ycb'
_cod_database_code 7223131

loop_
_symmetry_equiv_pos_site_id
_symmetry_equiv_pos_as_xyz
1 x,y,z
2 -x,y+1/2,-z+1/2
3 -x,-y,-z
4 x,-y+1/2,z+1/2

loop_
_atom_site_label
_atom_site_type_symbol
_atom_site_fract_x
_atom_site_fract_y
_atom_site_fract_z
_atom_site_adp_type
_atom_site_U_iso_or_equiv
_atom_site_symmetry_multiplicity
_atom_site_occupancy
_atom_site_calc_flag
O1 O 0.5415(4) 0.63642(12) 0.3765(5) Uani 0.0265(12) 4 1 d
O2 O 0.8300(5) 0.87929(13) 0.6489(7) Uani 0.0395(16) 4 1 d
O3 O 0.5617(5) 0.89943(13) 0.4376(6) Uani 0.0356(16) 4 1 d
N2 N 0.6807(3) 0.86475(7) 0.5271(3) Uani 0.0252(8) 4 1 d
Cl1 Cl 0.2374(3) 0.70969(8) 0.1472(3) Uani 0.0283(8) 4 1 d
Cl2 Cl 0.9082(3) 0.66094(8) 0.6829(4) Uani 0.0318(8) 4 1 d
C1 C 0.5764(3) 0.68880(10) 0.4135(4) Uani 0.0194(9) 4 1 d
C2 C 0.4463(4) 0.73141(10) 0.3175(4) Uani 0.0199(10) 4 1 d
C3 C 0.4779(4) 0.78857(10) 0.3495(4) Uani 0.0200(10) 4 1 d
C4 C 0.6452(4) 0.80570(10) 0.4904(4) Uani 0.0197(10) 4 1 d
C5 C 0.7790(4) 0.76638(10) 0.5937(4) Uani 0.0207(10) 4 1 d
C6 C 0.7436(3) 0.70993(10) 0.5551(4) Uani 0.0202(10) 4 1 d
H2 H 0.3745(9) 0.8198(2) 0.2730(10) Uani 0.041(3) 4 1 d
H3 H 0.9084(8) 0.7813(2) 0.7036(10) Uani 0.041(3) 4 1 d
N1 N 0.6983(3) 0.54175(7) 0.4820(3) Uani 0.0258(8) 4 1 d
C7 C 0.7254(4) 0.52267(10) 0.6607(5) Uani 0.0238(11) 4 1 d
C8 C 0.7793(4) 0.46721(10) 0.7135(4) Uani 0.0226(10) 4 1 d
C9 C 0.8043(4) 0.43199(10) 0.5760(4) Uani 0.0234(10) 4 1 d
C10 C 0.7761(4) 0.45276(11) 0.3930(4) Uani 0.0257(11) 4 1 d
C11 C 0.7219(4) 0.50839(11) 0.3486(5) Uani 0.0253(11) 4 1 d
C12 C 0.8057(5) 0.44668(15) 0.9131(5) Uani 0.0331(13) 4 1 d
H1 H 0.6455(9) 0.5870(2) 0.4440(11) Uani 0.043(3) 4 1 d
H4 H 0.7014(10) 0.5534(3) 0.7591(11) Uani 0.051(3) 4 1 d
H5 H 0.8427(10) 0.3884(2) 0.6123(10) Uani 0.046(3) 4 1 d
H6 H 0.7910(10) 0.4253(3) 0.2822(11) Uani 0.052(3) 4 1 d
H7 H 0.6984(10) 0.5279(3) 0.2085(11) Uani 0.051(3) 4 1 d
H8 H 0.9289(15) 0.4229(5) 0.9734(14) Uani 0.088(5) 4 1 d
H9 H 0.8133(16) 0.4808(4) 1.0052(14) Uani 0.088(5) 4 1 d
H10 H 0.6991(13) 0.4195(4) 0.9109(14) Uani 0.088(5) 4 1 d

loop_
_atom_site_aniso_label
_atom_site_aniso_type_symbol
_atom_site_aniso_U_11
_atom_site_aniso_U_22
_atom_site_aniso_U_33
_atom_site_aniso_U_12
_atom_site_aniso_U_13
_atom_site_aniso_U_23
O1 O 0.0236(16) 0.0147(12) 0.033(2) 0.0001(11) 0.0016(15) -0.0029(13)
O2 O 0.032(2) 0.0231(15) 0.056(3) -0.0045(13) 0.007(2) -0.0115(16)
O3 O 0.044(2) 0.0176(14) 0.044(3) 0.0014(13) 0.015(2) 0.0033(15)
N2 N 0.0285(11) 0.0174(8) 0.0312(14) -0.0025(7) 0.0128(10) -0.0016(8)
Cl1 Cl 0.0175(9) 0.0281(9) 0.0346(14) -0.0009(7) 0.0041(10) -0.0028(9)
Cl2 Cl 0.0253(11) 0.0228(9) 0.0393(15) 0.0056(7) 0.0030(10) 0.0022(9)
C1 C 0.0163(13) 0.0167(10) 0.0240(17) 0.0010(9) 0.0063(12) -0.0001(10)
C2 C 0.0191(13) 0.0194(11) 0.0205(17) 0.0021(9) 0.0068(12) 0.0025(10)
C3 C 0.0201(13) 0.0181(11) 0.0210(17) 0.0015(10) 0.0065(12) 0.0008(10)
C4 C 0.0202(13) 0.0170(11) 0.0222(17) -0.0006(9) 0.0084(13) 0.0012(10)
C5 C 0.0194(14) 0.0193(11) 0.0226(17) 0.0004(9) 0.0069(13) -0.0010(10)
C6 C 0.0188(12) 0.0181(11) 0.0227(17) 0.0015(9) 0.0065(12) 0.0009(10)
H2 H 0.039(3) 0.028(3) 0.050(5) 0.009(2) 0.009(3) 0.003(3)
H3 H 0.030(3) 0.038(3) 0.050(5) -0.005(2) 0.009(3) -0.005(3)
N1 N 0.0276(11) 0.0172(8) 0.0312(14) 0.0017(7) 0.0094(10) 0.0009(8)
C7 C 0.0301(16) 0.0178(11) 0.0237(18) 0.0004(10) 0.0103(14) -0.0029(11)
C8 C 0.0275(15) 0.0195(11) 0.0203(17) -0.0031(10) 0.0082(13) -0.0019(10)
C9 C 0.0291(15) 0.0159(11) 0.0241(17) 0.0023(10) 0.0086(14) 0.0004(10)
C10 C 0.0363(17) 0.0207(12) 0.0206(18) 0.0035(11) 0.0111(14) -0.0007(11)
C11 C 0.0326(16) 0.0197(11) 0.0231(18) 0.0011(10) 0.0099(14) 0.0025(11)
C12 C 0.042(2) 0.0362(17) 0.020(2) -0.0052(14) 0.0093(17) 0.0028(15)
H1 H 0.045(4) 0.032(3) 0.050(5) 0.005(2) 0.016(4) 0.003(3)
H4 H 0.073(5) 0.037(3) 0.052(5) 0.004(3) 0.034(4) -0.011(3)
H5 H 0.068(5) 0.025(3) 0.042(4) 0.012(3) 0.015(4) 0.010(3)
H6 H 0.077(5) 0.047(4) 0.036(4) 0.016(3) 0.025(4) -0.004(3)
H7 H 0.076(5) 0.039(3) 0.038(4) 0.005(3) 0.021(4) 0.009(3)
H8 H 0.089(7) 0.122(8) 0.052(7) 0.035(6) 0.026(6) 0.037(6)
H9 H 0.175(11) 0.059(5) 0.046(6) 0.001(5) 0.059(7) -0.002(4)
H10 H 0.077(7) 0.103(7) 0.075(7) -0.040(5) 0.019(6) 0.033(6)

loop_
_atom_type_symbol
_atom_type_scat_length_neutron
_atom_type_scat_source
C 6.646 International_Tables_Vol_C
H -3.739 International_Tables_Vol_C
Cl 9.577 International_Tables_Vol_C
N 9.360 International_Tables_Vol_C
O 5.803 International_Tables_Vol_C
